data_2225708
loop_
_publ_author_name
'Fun, Hoong-Kun'
'Hemamalini, Madhukar'
'Asiri, Abdullah M.'
'Khan, Salman A.'
'Khan, Khalid A.'

_publ_section_title
;
 2-[(<i>E</i>)-(3,4-Dimethylisoxazol-5-yl)iminomethyl]phenol
;
_journal_coeditor_code SJ2738
_journal_issue 4
_journal_name_full 'Acta Crystallographica Section E'
_journal_page_first o773
_journal_page_last o774
_journal_paper_doi 10.1107/S1600536810008160
_journal_volume 66
_journal_year 2010
_chemical_formula_iupac 'C12 H12 N2 O2'
_chemical_formula_moiety 'C12 H12 N2 O2'
_chemical_formula_sum 'C12 H12 N2 O2'
_chemical_formula_weight 216.24
_chemical_name_systematic
;
2-[(<i>E</i>)-(3,4-Dimethylisoxazol-5-yl)iminomethyl]phenol
;
_space_group_IT_number 2
_symmetry_cell_setting triclinic
_symmetry_space_group_name_Hall '-P 1'
_symmetry_space_group_name_H-M 'P -1'
_atom_sites_solution_hydrogens geom
_atom_sites_solution_primary direct
_atom_sites_solution_secondary difmap
_audit_creation_method SHELXL-97
_cell_angle_alpha 103.696(5)
_cell_angle_beta 91.486(5)
_cell_angle_gamma 94.059(5)
_cell_formula_units_Z 2
_cell_length_a 5.3475(14)
_cell_length_b 8.615(2)
_cell_length_c 12.321(3)
_cell_measurement_reflns_used 2862
_cell_measurement_temperature 100.00(10)
_cell_measurement_theta_max 29.69
_cell_measurement_theta_min 2.44
_cell_volume 549.6(2)
_computing_cell_refinement 'SAINT (Bruker, 2009)'
_computing_data_collection 'APEX2 (Bruker, 2009)'
_computing_data_reduction 'SAINT (Bruker, 2009)'
_computing_molecular_graphics 'SHELXTL (Sheldrick, 2008)'
_computing_publication_material 'SHELXTL (Sheldrick, 2008) and PLATON (Spek, 2009)'
_computing_structure_refinement 'SHELXTL (Sheldrick, 2008)'
_computing_structure_solution 'SHELXTL (Sheldrick, 2008)'
_diffrn_ambient_temperature 100.00(10)
_diffrn_measured_fraction_theta_full 0.982
_diffrn_measured_fraction_theta_max 0.982
_diffrn_measurement_device_type
;
Bruker APEX DUO CCD area-detector diffractometer
;
_diffrn_measurement_method '\f and \w scans'
_diffrn_radiation_monochromator graphite
_diffrn_radiation_source 'fine-focus sealed tube'
_diffrn_radiation_type MoK\a
_diffrn_radiation_wavelength 0.71073
_diffrn_reflns_av_R_equivalents 0.0000
_diffrn_reflns_av_sigmaI/netI 0.0505
_diffrn_reflns_limit_h_max 6
_diffrn_reflns_limit_h_min -6
_diffrn_reflns_limit_k_max 10
_diffrn_reflns_limit_k_min -11
_diffrn_reflns_limit_l_max 15
_diffrn_reflns_limit_l_min -6
_diffrn_reflns_number 2467
_diffrn_reflns_theta_full 27.49
_diffrn_reflns_theta_max 27.49
_diffrn_reflns_theta_min 1.70
_diffrn_standards_number 0
_exptl_absorpt_coefficient_mu 0.091
_exptl_absorpt_correction_T_max 0.9927
_exptl_absorpt_correction_T_min 0.9511
_exptl_absorpt_correction_type multi-scan
_exptl_absorpt_process_details '(SADABS; Bruker, 2009)'
_exptl_crystal_colour yellow
_exptl_crystal_density_diffrn 1.307
_exptl_crystal_density_method 'not measured'
_exptl_crystal_description plate
_exptl_crystal_F_000 228
_exptl_crystal_size_max 0.56
_exptl_crystal_size_mid 0.14
_exptl_crystal_size_min 0.08
_refine_diff_density_max 0.395
_refine_diff_density_min -0.336
_refine_ls_extinction_method none
_refine_ls_goodness_of_fit_ref 1.062
_refine_ls_hydrogen_treatment mixed
_refine_ls_matrix_type full
_refine_ls_number_parameters 152
_refine_ls_number_reflns 2467
_refine_ls_number_restraints 0
_refine_ls_restrained_S_all 1.062
_refine_ls_R_factor_all 0.0843
_refine_ls_R_factor_gt 0.0698
_refine_ls_shift/su_max 0.001
_refine_ls_shift/su_mean 0.000
_refine_ls_structure_factor_coef Fsqd
_refine_ls_weighting_details 'calc w=1/[\s^2^(Fo^2^)+(0.0657P)^2^+1.1217P] where P=(Fo^2^+2Fc^2^)/3'
_refine_ls_weighting_scheme calc
_refine_ls_wR_factor_gt 0.1944
_refine_ls_wR_factor_ref 0.2025
_reflns_number_gt 1946
_reflns_number_total 2467
_reflns_threshold_expression I>2\s(I)
_cod_data_source_file sj2738.cif
_cod_data_source_block I
_cod_depositor_comments
;
The following automatic conversions were performed:
'_symmetry_cell_setting' value 'Triclinic' changed to 'triclinic'
according to '/home/saulius/struct/CIF-dictionaries/cif_core.dic'
dictionary named 'cif_core.dic' version 2.4.1 from 2010-06-29.

Automatic conversion script
Id: cif_fix_enum 1527 2010-12-29 10:47:43Z saulius 
;
_cod_database_code 2225708
_cod_database_fobs_code 2225708

loop_
_symmetry_equiv_pos_as_xyz
'x, y, z'
'-x, -y, -z'

loop_
_atom_site_type_symbol
_atom_site_label
_atom_site_fract_x
_atom_site_fract_y
_atom_site_fract_z
_atom_site_U_iso_or_equiv
_atom_site_adp_type
_atom_site_calc_flag
_atom_site_refinement_flags
_atom_site_occupancy
_atom_site_disorder_assembly
_atom_site_disorder_group
O O1 1.0387(4) 1.1305(2) 0.41739(17) 0.0228(5) Uani d . 1 . .
O O2 0.6135(4) 0.7350(3) 0.08828(18) 0.0262(5) Uani d . 1 . .
N N1 0.8330(5) 0.9521(3) 0.2591(2) 0.0194(5) Uani d . 1 . .
N N2 1.2481(5) 1.2478(3) 0.4414(2) 0.0252(6) Uani d . 1 . .
C C1 0.2930(5) 0.7387(3) 0.3499(3) 0.0201(6) Uani d . 1 . .
H H1A 0.3082 0.7892 0.4256 0.024 Uiso calc R 1 . .
C C2 0.0960(5) 0.6240(3) 0.3108(3) 0.0221(6) Uani d . 1 . .
H H2A -0.0224 0.5990 0.3593 0.026 Uiso calc R 1 . .
C C3 0.0782(6) 0.5468(4) 0.1976(3) 0.0249(7) Uani d . 1 . .
H H3A -0.0529 0.4691 0.1710 0.030 Uiso calc R 1 . .
C C4 0.2512(6) 0.5831(4) 0.1235(3) 0.0250(7) Uani d . 1 . .
H H4A 0.2362 0.5296 0.0484 0.030 Uiso calc R 1 . .
C C5 0.4491(5) 0.7008(3) 0.1626(2) 0.0199(6) Uani d . 1 . .
C C6 0.4711(5) 0.7802(3) 0.2771(2) 0.0186(6) Uani d . 1 . .
C C7 0.6723(5) 0.9024(3) 0.3225(2) 0.0191(6) Uani d . 1 . .
H H7A 0.6859 0.9462 0.3992 0.023 Uiso calc R 1 . .
C C8 1.0225(5) 1.0682(3) 0.3052(2) 0.0176(6) Uani d . 1 . .
C C9 1.2091(5) 1.1366(3) 0.2539(2) 0.0192(6) Uani d . 1 . .
C C10 1.3428(5) 1.2479(3) 0.3446(2) 0.0195(6) Uani d . 1 . .
C C11 1.2629(6) 1.1010(4) 0.1327(3) 0.0276(7) Uani d . 1 . .
H H11A 1.1457 1.0163 0.0921 0.041 Uiso calc R 1 . .
H H11C 1.4305 1.0685 0.1229 0.041 Uiso calc R 1 . .
H H11D 1.2470 1.1953 0.1051 0.041 Uiso calc R 1 . .
C C12 1.5687(5) 1.3582(4) 0.3386(3) 0.0243(7) Uani d . 1 . .
H H12A 1.6191 1.4202 0.4124 0.036 Uiso calc R 1 . .
H H12D 1.5285 1.4287 0.2920 0.036 Uiso calc R 1 . .
H H12B 1.7034 1.2963 0.3075 0.036 Uiso calc R 1 . .
H H1O2 0.722(11) 0.820(7) 0.132(5) 0.080(18) Uiso d . 1 . .

loop_
_atom_site_aniso_label
_atom_site_aniso_U_11
_atom_site_aniso_U_22
_atom_site_aniso_U_33
_atom_site_aniso_U_12
_atom_site_aniso_U_13
_atom_site_aniso_U_23
O1 0.0194(11) 0.0238(11) 0.0233(11) -0.0060(8) 0.0019(8) 0.0042(8)
O2 0.0250(12) 0.0281(11) 0.0232(11) -0.0040(9) 0.0061(9) 0.0028(9)
N1 0.0170(12) 0.0148(11) 0.0261(13) 0.0009(9) 0.0020(9) 0.0041(9)
N2 0.0207(13) 0.0246(13) 0.0290(14) -0.0061(10) -0.0003(10) 0.0062(10)
C1 0.0155(14) 0.0176(13) 0.0270(15) 0.0054(10) 0.0036(11) 0.0036(11)
C2 0.0152(14) 0.0204(14) 0.0318(16) 0.0021(11) 0.0054(11) 0.0078(12)
C3 0.0159(14) 0.0225(14) 0.0353(17) -0.0013(11) -0.0012(12) 0.0063(12)
C4 0.0247(16) 0.0227(15) 0.0246(15) -0.0006(12) -0.0007(12) 0.0004(12)
C5 0.0164(14) 0.0194(14) 0.0242(14) 0.0026(11) 0.0021(11) 0.0052(11)
C6 0.0154(13) 0.0155(13) 0.0256(14) 0.0033(10) 0.0019(11) 0.0054(11)
C7 0.0199(14) 0.0158(13) 0.0216(14) 0.0058(11) 0.0019(11) 0.0034(10)
C8 0.0140(13) 0.0163(13) 0.0237(14) 0.0051(10) 0.0029(10) 0.0056(10)
C9 0.0159(13) 0.0169(13) 0.0262(15) 0.0037(10) 0.0033(11) 0.0074(11)
C10 0.0136(13) 0.0169(13) 0.0296(15) 0.0038(10) 0.0020(11) 0.0079(11)
C11 0.0272(16) 0.0291(16) 0.0260(16) 0.0009(13) 0.0080(12) 0.0055(12)
C12 0.0137(13) 0.0215(14) 0.0392(17) 0.0005(11) 0.0038(12) 0.0100(12)

loop_
_atom_type_symbol
_atom_type_description
_atom_type_scat_dispersion_real
_atom_type_scat_dispersion_imag
_atom_type_scat_source
C C 0.0033 0.0016 'International Tables Vol C Tables 4.2.6.8 and 6.1.1.4'
H H 0.0000 0.0000 'International Tables Vol C Tables 4.2.6.8 and 6.1.1.4'
N N 0.0061 0.0033 'International Tables Vol C Tables 4.2.6.8 and 6.1.1.4'
O O 0.0106 0.0060 'International Tables Vol C Tables 4.2.6.8 and 6.1.1.4'

loop_
_geom_angle_atom_site_label_1
_geom_angle_atom_site_label_2
_geom_angle_atom_site_label_3
_geom_angle_site_symmetry_1
_geom_angle_site_symmetry_3
_geom_angle
_geom_angle_publ_flag
C8 O1 N2 . . 107.7(2) ?
C5 O2 H1O2 . . 103(3) ?
C7 N1 C8 . . 120.3(2) ?
C10 N2 O1 . . 105.3(2) ?
C2 C1 C6 . . 121.2(3) ?
C2 C1 H1A . . 119.4 ?
C6 C1 H1A . . 119.4 ?
C1 C2 C3 . . 118.9(3) ?
C1 C2 H2A . . 120.6 ?
C3 C2 H2A . . 120.6 ?
C4 C3 C2 . . 121.6(3) ?
C4 C3 H3A . . 119.2 ?
C2 C3 H3A . . 119.2 ?
C3 C4 C5 . . 119.7(3) ?
C3 C4 H4A . . 120.2 ?
C5 C4 H4A . . 120.2 ?
O2 C5 C4 . . 118.4(3) ?
O2 C5 C6 . . 121.9(3) ?
C4 C5 C6 . . 119.6(3) ?
C1 C6 C5 . . 119.0(3) ?
C1 C6 C7 . . 118.8(3) ?
C5 C6 C7 . . 122.2(3) ?
N1 C7 C6 . . 121.8(3) ?
N1 C7 H7A . . 119.1 ?
C6 C7 H7A . . 119.1 ?
O1 C8 C9 . . 110.8(2) ?
O1 C8 N1 . . 119.7(2) ?
C9 C8 N1 . . 129.5(3) ?
C8 C9 C10 . . 103.2(3) ?
C8 C9 C11 . . 128.4(3) ?
C10 C9 C11 . . 128.4(3) ?
N2 C10 C9 . . 112.9(3) ?
N2 C10 C12 . . 119.8(3) ?
C9 C10 C12 . . 127.3(3) ?
C9 C11 H11A . . 109.5 ?
C9 C11 H11C . . 109.5 ?
H11A C11 H11C . . 109.5 ?
C9 C11 H11D . . 109.5 ?
H11A C11 H11D . . 109.5 ?
H11C C11 H11D . . 109.5 ?
C10 C12 H12A . . 109.5 ?
C10 C12 H12D . . 109.5 ?
H12A C12 H12D . . 109.5 ?
C10 C12 H12B . . 109.5 ?
H12A C12 H12B . . 109.5 ?
H12D C12 H12B . . 109.5 ?

loop_
_geom_bond_atom_site_label_1
_geom_bond_atom_site_label_2
_geom_bond_site_symmetry_2
_geom_bond_distance
_geom_bond_publ_flag
O1 C8 . 1.357(3) ?
O1 N2 . 1.429(3) ?
O2 C5 . 1.353(4) ?
O2 H1O2 . 0.95(6) ?
N1 C7 . 1.293(4) ?
N1 C8 . 1.381(4) ?
N2 C10 . 1.308(4) ?
C1 C2 . 1.385(4) ?
C1 C6 . 1.410(4) ?
C1 H1A . 0.9300 ?
C2 C3 . 1.394(4) ?
C2 H2A . 0.9300 ?
C3 C4 . 1.387(4) ?
C3 H3A . 0.9300 ?
C4 C5 . 1.404(4) ?
C4 H4A . 0.9300 ?
C5 C6 . 1.412(4) ?
C6 C7 . 1.452(4) ?
C7 H7A . 0.9300 ?
C8 C9 . 1.367(4) ?
C9 C10 . 1.426(4) ?
C9 C11 . 1.491(4) ?
C10 C12 . 1.498(4) ?
C11 H11A . 0.9600 ?
C11 H11C . 0.9600 ?
C11 H11D . 0.9600 ?
C12 H12A . 0.9600 ?
C12 H12D . 0.9600 ?
C12 H12B . 0.9600 ?

loop_
_geom_hbond_atom_site_label_D
_geom_hbond_atom_site_label_H
_geom_hbond_atom_site_label_A
_geom_hbond_site_symmetry_A
_geom_hbond_distance_DH
_geom_hbond_distance_HA
_geom_hbond_distance_DA
_geom_hbond_angle_DHA
_geom_hbond_publ_flag
O2 H1O2 N1 . 1.00(9) 1.71(8) 2.648(5) 154(8) yes

loop_
_geom_torsion_atom_site_label_1
_geom_torsion_atom_site_label_2
_geom_torsion_atom_site_label_3
_geom_torsion_atom_site_label_4
_geom_torsion_site_symmetry_1
_geom_torsion_site_symmetry_2
_geom_torsion_site_symmetry_3
_geom_torsion_site_symmetry_4
_geom_torsion
_geom_torsion_publ_flag
C8 O1 N2 C10 . . . . -0.3(3) ?
C6 C1 C2 C3 . . . . 1.3(4) ?
C1 C2 C3 C4 . . . . -0.6(5) ?
C2 C3 C4 C5 . . . . -0.3(5) ?
C3 C4 C5 O2 . . . . -179.3(3) ?
C3 C4 C5 C6 . . . . 0.5(4) ?
C2 C1 C6 C5 . . . . -1.1(4) ?
C2 C1 C6 C7 . . . . 179.4(3) ?
O2 C5 C6 C1 . . . . 180.0(3) ?
C4 C5 C6 C1 . . . . 0.2(4) ?
O2 C5 C6 C7 . . . . -0.5(4) ?
C4 C5 C6 C7 . . . . 179.7(3) ?
C8 N1 C7 C6 . . . . -179.7(2) ?
C1 C6 C7 N1 . . . . -176.1(3) ?
C5 C6 C7 N1 . . . . 4.4(4) ?
N2 O1 C8 C9 . . . . 0.3(3) ?
N2 O1 C8 N1 . . . . -179.4(2) ?
C7 N1 C8 O1 . . . . -0.3(4) ?
C7 N1 C8 C9 . . . . -179.9(3) ?
O1 C8 C9 C10 . . . . -0.2(3) ?
N1 C8 C9 C10 . . . . 179.4(3) ?
O1 C8 C9 C11 . . . . 178.7(3) ?
N1 C8 C9 C11 . . . . -1.7(5) ?
O1 N2 C10 C9 . . . . 0.1(3) ?
O1 N2 C10 C12 . . . . -179.8(2) ?
C8 C9 C10 N2 . . . . 0.0(3) ?
C11 C9 C10 N2 . . . . -178.9(3) ?
C8 C9 C10 C12 . . . . 180.0(3) ?
C11 C9 C10 C12 . . . . 1.1(5) ?

loop_
_cod_related_entry_id
_cod_related_entry_database
_cod_related_entry_code
1 ChemSpider 24744635
